data_2023120
loop_
_publ_author_name
'McGinness, Katelyn'
'Minton, Kim'
'White, Katelyn'
'Bond, Marcus R.'

_publ_section_title
;
 Bis(2-chloro-N,N-dimethylethan-1-aminium) tetrachloridocobaltate(II) and
 tetrachloridozincate(II)
;
_journal_coeditor_code EV2006
_journal_issue 6
_journal_name_full 'Acta Crystallographica Section E Crystallographic Communications'
_journal_paper_doi 10.1107/S2056989024003955
_journal_volume 80
_journal_year 2024
_chemical_formula_iupac '(C4 H11 Cl N)2 [Zn Cl4]'
_chemical_formula_moiety '2(C4 H11 Cl N +), Zn Cl4 2-'
_chemical_formula_sum 'C8 H22 Cl6 N2 Zn'
_chemical_formula_weight 424.34
_chemical_name_systematic
;
Bis(2-chloro-<i>N</i>,<i>N</i>-dimethylethan-1-aminium)
tetrachloridozincate(II)
;
_space_group_IT_number 15
_space_group_name_Hall '-C 2yc'
_space_group_name_H-M_alt 'C 1 2/c 1'
_symmetry_cell_setting monoclinic
_symmetry_space_group_name_Hall '-C 2yc'
_symmetry_space_group_name_H-M 'C 1 2/c 1'
_atom_sites_solution_hydrogens mixed
_atom_sites_solution_primary dual
_cell_angle_alpha 90
_cell_angle_beta 111.062(2)
_cell_angle_gamma 90
_cell_formula_units_Z 4
_cell_length_a 12.7297(7)
_cell_length_b 8.9784(5)
_cell_length_c 16.6837(11)
_cell_measurement_reflns_used 9979
_cell_measurement_temperature 295(2)
_cell_measurement_theta_max 33.7414
_cell_measurement_theta_min 2.8439
_cell_volume 1779.43(18)
_computing_cell_refinement
;
SAINT v8.38A (Bruker, 2017)
;
_computing_data_collection
;
APEX3 v2017.3-0 (Bruker, 2017)
;
_computing_data_reduction
;
SAINT v8.38A (Bruker, 2017)
;
_computing_molecular_graphics
;
Ortep-3 for Windows (Farrugia, 2012)
;
_computing_publication_material
;
publCIF (Westrip, 2010)
;
_computing_structure_refinement
;
<i>SHELXL2018/3</i> (Sheldrick 2015b)
;
_computing_structure_solution
;
<i>SHELXT2018/2</i> (Sheldrick, 2015a)
;
_diffrn_ambient_temperature 295(2)
_diffrn_measured_fraction_theta_full 0.998
_diffrn_measured_fraction_theta_max 0.999
_diffrn_measurement_device_type 'Bruker D8 Quest Eco'
_diffrn_measurement_method '\f and \w scans'
_diffrn_radiation_type MoK\a
_diffrn_radiation_wavelength 0.71073
_diffrn_reflns_av_R_equivalents 0.0358
_diffrn_reflns_av_unetI/netI 0.0177
_diffrn_reflns_limit_h_max 18
_diffrn_reflns_limit_h_min -18
_diffrn_reflns_limit_k_max 12
_diffrn_reflns_limit_k_min -12
_diffrn_reflns_limit_l_max 24
_diffrn_reflns_limit_l_min -24
_diffrn_reflns_number 46381
_diffrn_reflns_theta_full 25.242
_diffrn_reflns_theta_max 30.998
_diffrn_reflns_theta_min 3.379
_diffrn_source_current 20.0
_diffrn_source_power 1.0
_diffrn_source_voltage 50.0
_diffrn_standards_decay_% 0
_diffrn_standards_interval_count 0
_diffrn_standards_interval_time 0
_diffrn_standards_number 0
_exptl_absorpt_coefficient_mu 2.264
_exptl_absorpt_correction_T_max 0.560
_exptl_absorpt_correction_T_min 0.472
_exptl_absorpt_correction_type multi-scan
_exptl_absorpt_process_details
;
(SADABS; Krause <i>et al.</i>,  2015)
;
_exptl_crystal_colour colourless
_exptl_crystal_density_diffrn 1.584
_exptl_crystal_description irregular
_exptl_crystal_F_000 864
_exptl_crystal_size_max 0.39
_exptl_crystal_size_mid 0.38
_exptl_crystal_size_min 0.29
_refine_diff_density_max 0.572
_refine_diff_density_min -0.397
_refine_ls_extinction_coef 0.0035(3)
_refine_ls_extinction_method
;
<i>SHELXL2018/3</i> (Sheldrick 2015b)
;
_refine_ls_goodness_of_fit_ref 1.116
_refine_ls_hydrogen_treatment mixed
_refine_ls_matrix_type full
_refine_ls_number_parameters 113
_refine_ls_number_reflns 2843
_refine_ls_number_restraints 1
_refine_ls_restrained_S_all 1.117
_refine_ls_R_factor_all 0.0421
_refine_ls_R_factor_gt 0.0327
_refine_ls_shift/su_max 0.001
_refine_ls_shift/su_mean 0
_refine_ls_structure_factor_coef Fsqd
_refine_ls_weighting_details 'w=1/[\s^2^(Fo^2^)+(0.0155P)^2^+3.2372P] where P=(Fo^2^+2Fc^2^)/3'
_refine_ls_weighting_scheme calc
_refine_ls_wR_factor_ref 0.0701
_reflns_number_gt 2479
_reflns_number_total 2843
_reflns_threshold_expression 'I > 2\s(I)'
_cod_data_source_file ev2006.cif
_cod_data_source_block zincate
_cod_original_sg_symbol_H-M 'C 2/c'
_cod_original_formula_sum 'C8 H22 Cl6 N2 Zn1'
_cod_database_code 2023120

loop_
_space_group_symop_operation_xyz
'x, y, z'
'-x, y, -z+1/2'
'x+1/2, y+1/2, z'
'-x+1/2, y+1/2, -z+1/2'
'-x, -y, -z'
'x, -y, z-1/2'
'-x+1/2, -y+1/2, -z'
'x+1/2, -y+1/2, z-1/2'

loop_
_atom_site_type_symbol
_atom_site_label
_atom_site_fract_x
_atom_site_fract_y
_atom_site_fract_z
_atom_site_U_iso_or_equiv
_atom_site_adp_type
_atom_site_calc_flag
_atom_site_occupancy
_atom_site_disorder_assembly
_atom_site_disorder_group
Zn Zn1 0.5 0.72176(4) 0.25 0.03333(10) Uani d 1 . .
Cl Cl1 0.63307(4) 0.57810(6) 0.34859(3) 0.04085(12) Uani d 1 . .
Cl Cl2 0.40494(5) 0.84939(6) 0.31868(4) 0.05219(15) Uani d 1 . .
N N1 0.15576(15) 0.8071(2) 0.13379(11) 0.0396(4) Uani d 1 . .
H H1 0.223(2) 0.770(3) 0.1486(17) 0.055(7) Uiso d 1 . .
C C1 0.1482(5) 0.9756(5) 0.1328(5) 0.0393(10) Uani d 0.697(2) A 1
H H1A 0.189643 1.011624 0.190345 0.047 Uiso calc 0.697(2) A 1
H H1B 0.069934 1.003059 0.118912 0.047 Uiso calc 0.697(2) A 1
C C2 0.1923(3) 1.0567(4) 0.0703(2) 0.0451(7) Uani d 0.697(2) A 1
H H2A 0.180985 1.163084 0.073337 0.054 Uiso calc 0.697(2) A 1
H H2B 0.15046 1.024182 0.012066 0.054 Uiso calc 0.697(2) A 1
Cl Cl3 0.33801(8) 1.01959(11) 0.09585(6) 0.0569(3) Uani d 0.697(2) A 1
C C1A 0.1726(14) 0.9672(11) 0.1224(12) 0.052(4) Uani d 0.303(2) A 2
H H1C 0.200388 1.01761 0.177512 0.063 Uiso calc 0.303(2) A 2
H H1D 0.102578 1.01361 0.086803 0.063 Uiso calc 0.303(2) A 2
C C2A 0.2568(7) 0.9742(9) 0.0801(5) 0.0480(18) Uani d 0.303(2) A 2
H H2C 0.229594 0.923437 0.025068 0.058 Uiso calc 0.303(2) A 2
H H2D 0.32746 0.929578 0.115896 0.058 Uiso calc 0.303(2) A 2
Cl Cl3A 0.2728(3) 1.1668(3) 0.06669(18) 0.0773(9) Uani d 0.303(2) A 2
C C3 0.1113(2) 0.7582(3) 0.20017(16) 0.0552(6) Uani d 1 . .
H H3A 0.034943 0.791657 0.185019 0.083 Uiso calc 1 . .
H H3B 0.156482 0.799774 0.254694 0.083 Uiso calc 1 . .
H H3C 0.113532 0.65148 0.203863 0.083 Uiso calc 1 . .
C C4 0.0928(3) 0.7347(3) 0.05022(17) 0.0675(8) Uani d 1 . .
H H4A 0.10053 0.628507 0.056467 0.101 Uiso calc 1 . .
H H4B 0.122638 0.767543 0.007913 0.101 Uiso calc 1 . .
H H4C 0.014696 0.761126 0.032261 0.101 Uiso calc 1 . .

loop_
_atom_site_aniso_label
_atom_site_aniso_U_11
_atom_site_aniso_U_22
_atom_site_aniso_U_33
_atom_site_aniso_U_12
_atom_site_aniso_U_13
_atom_site_aniso_U_23
Zn1 0.02977(15) 0.03496(17) 0.03503(17) 0 0.01136(12) 0
Cl1 0.0366(2) 0.0455(3) 0.0358(2) 0.00580(19) 0.00738(18) 0.00353(19)
Cl2 0.0601(3) 0.0429(3) 0.0653(4) 0.0098(2) 0.0367(3) -0.0012(2)
N1 0.0331(8) 0.0453(10) 0.0401(9) 0.0091(7) 0.0129(7) -0.0022(7)
C1 0.042(3) 0.0422(18) 0.040(2) -0.0022(15) 0.0234(18) 0.0028(14)
C2 0.0476(16) 0.0459(17) 0.0437(16) 0.0085(14) 0.0186(13) 0.0044(13)
Cl3 0.0477(5) 0.0645(6) 0.0649(6) -0.0009(4) 0.0280(4) 0.0002(4)
C1A 0.042(7) 0.083(8) 0.043(6) -0.022(5) 0.027(4) -0.003(5)
C2A 0.055(5) 0.052(4) 0.042(4) 0.001(4) 0.023(3) 0.008(3)
Cl3A 0.110(2) 0.0557(13) 0.0823(17) -0.0148(13) 0.0536(16) 0.0132(12)
C3 0.0694(16) 0.0485(13) 0.0532(13) -0.0096(11) 0.0288(12) 0.0008(10)
C4 0.0780(19) 0.0693(18) 0.0481(13) 0.0019(15) 0.0139(13) -0.0172(13)

loop_
_atom_type_symbol
_atom_type_description
_atom_type_scat_dispersion_real
_atom_type_scat_dispersion_imag
_atom_type_scat_source
C C 0.0033 0.0016 'International Tables Vol C Tables 4.2.6.8 and 6.1.1.4'
H H 0 0 'International Tables Vol C Tables 4.2.6.8 and 6.1.1.4'
N N 0.0061 0.0033 'International Tables Vol C Tables 4.2.6.8 and 6.1.1.4'
Cl Cl 0.1484 0.1585 'International Tables Vol C Tables 4.2.6.8 and 6.1.1.4'
Zn Zn 0.2839 1.4301 'International Tables Vol C Tables 4.2.6.8 and 6.1.1.4'

loop_
_geom_angle_atom_site_label_1
_geom_angle_atom_site_label_2
_geom_angle_atom_site_label_3
_geom_angle_site_symmetry_1
_geom_angle_site_symmetry_3
_geom_angle
_geom_angle_publ_flag
Cl2 Zn1 Cl2 . 2_655 118.93(3) y
Cl2 Zn1 Cl1 . 2_655 104.94(2) y
Cl2 Zn1 Cl1 2_655 2_655 108.36(2) ?
Cl2 Zn1 Cl1 . . 108.36(2) y
Cl2 Zn1 Cl1 2_655 . 104.94(2) ?
Cl1 Zn1 Cl1 2_655 . 111.38(3) y
C1A N1 C3 . . 119.8(5) y
C1A N1 C4 . . 111.1(8) y
C3 N1 C4 . . 110.5(2) y
C3 N1 C1 . . 105.3(2) y
C4 N1 C1 . . 114.6(3) y
C1A N1 H1 . . 103.7(19) ?
C3 N1 H1 . . 106.0(18) ?
C4 N1 H1 . . 104.1(18) ?
C1 N1 H1 . . 116.1(18) ?
N1 C1 C2 . . 116.3(4) y
N1 C1 H1A . . 108.2 ?
C2 C1 H1A . . 108.2 ?
N1 C1 H1B . . 108.2 ?
C2 C1 H1B . . 108.2 ?
H1A C1 H1B . . 107.4 ?
C1 C2 Cl3 . . 110.7(3) y
C1 C2 H2A . . 109.5 ?
Cl3 C2 H2A . . 109.5 ?
C1 C2 H2B . . 109.5 ?
Cl3 C2 H2B . . 109.5 ?
H2A C2 H2B . . 108.1 ?
N1 C1A C2A . . 105.4(7) ?
N1 C1A H1C . . 110.7 ?
C2A C1A H1C . . 110.7 ?
N1 C1A H1D . . 110.7 ?
C2A C1A H1D . . 110.7 ?
H1C C1A H1D . . 108.8 ?
C1A C2A Cl3A . . 103.8(6) ?
C1A C2A H2C . . 111 ?
Cl3A C2A H2C . . 111 ?
C1A C2A H2D . . 111 ?
Cl3A C2A H2D . . 111 ?
H2C C2A H2D . . 109 ?
N1 C3 H3A . . 109.5 ?
N1 C3 H3B . . 109.5 ?
H3A C3 H3B . . 109.5 ?
N1 C3 H3C . . 109.5 ?
H3A C3 H3C . . 109.5 ?
H3B C3 H3C . . 109.5 ?
N1 C4 H4A . . 109.5 ?
N1 C4 H4B . . 109.5 ?
H4A C4 H4B . . 109.5 ?
N1 C4 H4C . . 109.5 ?
H4A C4 H4C . . 109.5 ?
H4B C4 H4C . . 109.5 ?

loop_
_geom_bond_atom_site_label_1
_geom_bond_atom_site_label_2
_geom_bond_site_symmetry_2
_geom_bond_distance
_geom_bond_publ_flag
Zn1 Cl2 . 2.2553(5) y
Zn1 Cl2 2_655 2.2554(5) ?
Zn1 Cl1 2_655 2.2883(5) ?
Zn1 Cl1 . 2.2883(5) y
N1 C1A . 1.476(9) y
N1 C3 . 1.480(3) y
N1 C4 . 1.485(3) y
N1 C1 . 1.515(5) y
N1 H1 . 0.87(3) ?
C1 C2 . 1.535(5) y
C1 H1A . 0.97 ?
C1 H1B . 0.97 ?
C2 Cl3 . 1.779(3) y
C2 H2A . 0.97 ?
C2 H2B . 0.97 ?
C1A C2A . 1.481(12) ?
C1A H1C . 0.97 ?
C1A H1D . 0.97 ?
C2A Cl3A . 1.765(8) ?
C2A H2C . 0.97 ?
C2A H2D . 0.97 ?
C3 H3A . 0.96 ?
C3 H3B . 0.96 ?
C3 H3C . 0.96 ?
C4 H4A . 0.96 ?
C4 H4B . 0.96 ?
C4 H4C . 0.96 ?

loop_
_geom_hbond_atom_site_label_D
_geom_hbond_atom_site_label_H
_geom_hbond_atom_site_label_A
_geom_hbond_site_symmetry_A
_geom_hbond_distance_DH
_geom_hbond_distance_HA
_geom_hbond_distance_DA
_geom_hbond_angle_DHA
_geom_hbond_publ_flag
N1 H1 Cl1 2_655 0.87(3) 2.51(3) 3.3124(18) 156(2) yes
N1 H1 Cl2 . 0.87(3) 3.03(3) 3.5620(19) 121(2) yes

loop_
_geom_torsion_atom_site_label_1
_geom_torsion_atom_site_label_2
_geom_torsion_atom_site_label_3
_geom_torsion_atom_site_label_4
_geom_torsion_site_symmetry_1
_geom_torsion_site_symmetry_2
_geom_torsion_site_symmetry_3
_geom_torsion_site_symmetry_4
_geom_torsion
_geom_torsion_publ_flag
C3 N1 C1 C2 . . . . 178.5(4) ?
C4 N1 C1 C2 . . . . -59.9(6) ?
N1 C1 C2 Cl3 . . . . -61.3(6) ?
C3 N1 C1A C2A . . . . 157.7(7) ?
C4 N1 C1A C2A . . . . -71.4(12) ?
N1 C1A C2A Cl3A . . . . 179.3(9) ?
